data_4025313
loop_
_publ_author_name
'Jillu S. Yadav'
'Prashant Borkar'
'P. Pawan Chakravarthy'
'Basi V. Subba Reddy'
'Akella V. S. Sarma'
'Shaik Jeelani Basha'
'Balasubramanian Sridhar'
'Ren\'e Gr\'ee'

_publ_section_title
;
 Versatile Intramolecular Aza-Prins and Prins Cyclization of Aryl
 Epoxides: A Facile Synthesis of Diaza-, Oxa-aza-, and Dioxa-bicycles
;
_journal_name_full 'Journal of Organic Chemistry'
_journal_page_first 2081
_journal_page_last 2084
_journal_paper_doi 10.1021/jo902683p
_journal_volume 75
_journal_year 2010
_chemical_formula_moiety 'C21 H25 N O3 S'
_chemical_formula_sum 'C21 H25 N O3 S'
_chemical_formula_weight 371.48
_chemical_name_systematic
; 
(3aR,4S,7aS)-4-benzyl-octahydro-1-tosylpyrano[4,3-b]pyrrole 
;
_space_group_IT_number 14
_symmetry_cell_setting monoclinic
_symmetry_space_group_name_Hall '-P 2yn'
_symmetry_space_group_name_H-M 'P 1 21/n 1'
_atom_sites_solution_hydrogens geom
_atom_sites_solution_primary direct
_atom_sites_solution_secondary difmap
_audit_creation_method SHELXL-97
_cell_angle_alpha 90.00
_cell_angle_beta 94.547(2)
_cell_angle_gamma 90.00
_cell_formula_units_Z 4
_cell_length_a 12.9105(13)
_cell_length_b 8.1976(8)
_cell_length_c 18.6590(19)
_cell_measurement_reflns_used 4501
_cell_measurement_temperature 294(2)
_cell_measurement_theta_max 21.88
_cell_measurement_theta_min 2.73
_cell_volume 1968.6(3)
_computing_cell_refinement 'SAINT (Bruker, 2001)'
_computing_data_collection 'SMART (Bruker, 2001)'
_computing_data_reduction SAINT
_computing_molecular_graphics 'SHELXTL/PC (Sheldrick, 1990)'
_computing_publication_material SHELXL97
_computing_structure_refinement 'SHELXL-97 (Sheldrick, 1997)'
_computing_structure_solution 'SHELXS-97 (Sheldrick, 1997)'
_diffrn_ambient_temperature 294(2)
_diffrn_measured_fraction_theta_full 1.000
_diffrn_measured_fraction_theta_max 1.000
_diffrn_measurement_device 'Bruker SMART APEX CCD area-detector'
_diffrn_measurement_device_type 'Bruker SMART APEX CCD area-detector'
_diffrn_measurement_method '\w scan'
_diffrn_radiation_monochromator graphite
_diffrn_radiation_source 'sealed tube'
_diffrn_radiation_type MoK\a
_diffrn_radiation_wavelength 0.71073
_diffrn_reflns_av_R_equivalents 0.0326
_diffrn_reflns_av_sigmaI/netI 0.0249
_diffrn_reflns_limit_h_max 15
_diffrn_reflns_limit_h_min -15
_diffrn_reflns_limit_k_max 9
_diffrn_reflns_limit_k_min -9
_diffrn_reflns_limit_l_max 22
_diffrn_reflns_limit_l_min -22
_diffrn_reflns_number 18066
_diffrn_reflns_theta_full 25.00
_diffrn_reflns_theta_max 25.00
_diffrn_reflns_theta_min 1.85
_diffrn_standards_number 0
_exptl_absorpt_coefficient_mu 0.184
_exptl_absorpt_correction_type none
_exptl_crystal_colour colorless
_exptl_crystal_density_diffrn 1.253
_exptl_crystal_density_method 'not measured'
_exptl_crystal_description block
_exptl_crystal_F_000 792
_exptl_crystal_size_max 0.16
_exptl_crystal_size_mid 0.12
_exptl_crystal_size_min 0.10
_refine_diff_density_max 0.257
_refine_diff_density_min -0.182
_refine_diff_density_rms 0.041
_refine_ls_extinction_method none
_refine_ls_goodness_of_fit_ref 1.116
_refine_ls_hydrogen_treatment constr
_refine_ls_matrix_type full
_refine_ls_number_parameters 236
_refine_ls_number_reflns 3463
_refine_ls_number_restraints 0
_refine_ls_restrained_S_all 1.116
_refine_ls_R_factor_all 0.0693
_refine_ls_R_factor_gt 0.0567
_refine_ls_shift/su_max 0.001
_refine_ls_shift/su_mean 0.000
_refine_ls_structure_factor_coef Fsqd
_refine_ls_weighting_details 'calc w=1/[\s^2^(Fo^2^)+(0.0590P)^2^+0.7170P] where P=(Fo^2^+2Fc^2^)/3'
_refine_ls_weighting_scheme calc
_refine_ls_wR_factor_gt 0.1286
_refine_ls_wR_factor_ref 0.1360
_reflns_number_gt 2873
_reflns_number_total 3463
_reflns_threshold_expression I>2\s(I)
_cod_data_source_file jo902683p_si_001_2.cif
_cod_data_source_block ag41m
_cod_depositor_comments
;
The following automatic conversions were performed:

'_symmetry_cell_setting' value 'Monoclinic' changed to 'monoclinic'
according to the built-in table from CIF Core dictionary named
'cif_core.dic' version 2.4.1 from 2010-06-29.

Automatic conversion script
Id: cif_fix_values 1646 2011-03-28 12:23:43Z adriana 
;
_cod_original_sg_symbol_H-M 'P 21/n'
_cod_database_code 4025313

loop_
_symmetry_equiv_pos_as_xyz
'x, y, z'
'-x+1/2, y+1/2, -z+1/2'
'-x, -y, -z'
'x-1/2, -y-1/2, z-1/2'

loop_
_atom_site_label
_atom_site_type_symbol
_atom_site_fract_x
_atom_site_fract_y
_atom_site_fract_z
_atom_site_U_iso_or_equiv
_atom_site_adp_type
_atom_site_occupancy
_atom_site_symmetry_multiplicity
_atom_site_calc_flag
_atom_site_refinement_flags
_atom_site_disorder_assembly
_atom_site_disorder_group
C1 C 0.6017(2) 0.6258(3) 0.07102(14) 0.0581(6) Uani 1 1 d . . .
H1A H 0.6161 0.6250 0.1228 0.070 Uiso 1 1 calc R . .
H1B H 0.5274 0.6376 0.0599 0.070 Uiso 1 1 calc R . .
C2 C 0.6602(2) 0.7627(3) 0.03741(15) 0.0656(7) Uani 1 1 d . . .
H2A H 0.6150 0.8551 0.0258 0.079 Uiso 1 1 calc R . .
H2B H 0.7187 0.7985 0.0694 0.079 Uiso 1 1 calc R . .
C3 C 0.69641(18) 0.6864(3) -0.02977(13) 0.0502(6) Uani 1 1 d . . .
H3 H 0.6357 0.6760 -0.0645 0.060 Uiso 1 1 calc R . .
C4 C 0.78283(18) 0.7634(3) -0.06846(12) 0.0494(6) Uani 1 1 d . . .
H4 H 0.8453 0.7717 -0.0352 0.059 Uiso 1 1 calc R . .
C6 C 0.8327(3) 0.4994(4) -0.10647(18) 0.0799(9) Uani 1 1 d . . .
H6A H 0.8958 0.5026 -0.0746 0.096 Uiso 1 1 calc R . .
H6B H 0.8473 0.4374 -0.1488 0.096 Uiso 1 1 calc R . .
C7 C 0.7481(3) 0.4129(3) -0.06858(16) 0.0760(9) Uani 1 1 d . . .
H7A H 0.6856 0.4018 -0.1006 0.091 Uiso 1 1 calc R . .
H7B H 0.7711 0.3050 -0.0530 0.091 Uiso 1 1 calc R . .
C8 C 0.72749(18) 0.5168(3) -0.00500(12) 0.0490(6) Uani 1 1 d . . .
H8 H 0.7914 0.5241 0.0269 0.059 Uiso 1 1 calc R . .
C9 C 0.75587(18) 0.3293(3) 0.15051(13) 0.0492(6) Uani 1 1 d . . .
C10 C 0.74770(19) 0.4111(3) 0.21428(13) 0.0564(6) Uani 1 1 d . . .
H10 H 0.6840 0.4530 0.2255 0.068 Uiso 1 1 calc R . .
C11 C 0.8346(2) 0.4306(3) 0.26144(15) 0.0639(7) Uani 1 1 d . . .
H11 H 0.8289 0.4863 0.3044 0.077 Uiso 1 1 calc R . .
C12 C 0.9300(2) 0.3690(4) 0.24619(16) 0.0661(7) Uani 1 1 d . . .
C13 C 0.9359(2) 0.2866(4) 0.18246(18) 0.0739(8) Uani 1 1 d . . .
H13 H 0.9994 0.2439 0.1714 0.089 Uiso 1 1 calc R . .
C14 C 0.8504(2) 0.2655(3) 0.13471(15) 0.0653(7) Uani 1 1 d . . .
H14 H 0.8561 0.2087 0.0921 0.078 Uiso 1 1 calc R . .
C15 C 1.0247(2) 0.3936(5) 0.2972(2) 0.1008(12) Uani 1 1 d . . .
H15A H 1.0579 0.2904 0.3071 0.151 Uiso 1 1 calc R . .
H15B H 1.0046 0.4403 0.3412 0.151 Uiso 1 1 calc R . .
H15C H 1.0721 0.4657 0.2758 0.151 Uiso 1 1 calc R . .
C16 C 0.7556(2) 0.9303(3) -0.09841(16) 0.0640(7) Uani 1 1 d . . .
H16A H 0.6978 0.9196 -0.1346 0.077 Uiso 1 1 calc R . .
H16B H 0.7327 0.9978 -0.0600 0.077 Uiso 1 1 calc R . .
C17 C 0.84340(19) 1.0159(3) -0.13148(13) 0.0539(6) Uani 1 1 d . . .
C18 C 0.9276(2) 1.0754(4) -0.08950(15) 0.0679(7) Uani 1 1 d . . .
H18 H 0.9311 1.0607 -0.0399 0.081 Uiso 1 1 calc R . .
C19 C 1.0069(2) 1.1566(4) -0.1201(2) 0.0808(9) Uani 1 1 d . . .
H19 H 1.0633 1.1959 -0.0911 0.097 Uiso 1 1 calc R . .
C20 C 1.0029(3) 1.1793(4) -0.1931(2) 0.0807(9) Uani 1 1 d . . .
H20 H 1.0562 1.2334 -0.2140 0.097 Uiso 1 1 calc R . .
C21 C 0.9198(3) 1.1214(4) -0.23410(17) 0.0835(9) Uani 1 1 d . . .
H21 H 0.9158 1.1372 -0.2836 0.100 Uiso 1 1 calc R . .
C22 C 0.8419(2) 1.0406(4) -0.20418(15) 0.0716(8) Uani 1 1 d . . .
H22 H 0.7862 1.0011 -0.2338 0.086 Uiso 1 1 calc R . .
N1 N 0.64055(14) 0.4727(2) 0.03852(10) 0.0507(5) Uani 1 1 d . . .
O1 O 0.55583(13) 0.3073(2) 0.12588(10) 0.0700(5) Uani 1 1 d . . .
O2 O 0.66752(16) 0.1764(2) 0.04162(10) 0.0729(6) Uani 1 1 d . . .
O3 O 0.80455(14) 0.6622(2) -0.12752(9) 0.0638(5) Uani 1 1 d . . .
S1 S 0.64704(5) 0.30904(8) 0.08767(3) 0.0541(2) Uani 1 1 d . . .

loop_
_atom_site_aniso_label
_atom_site_aniso_U_11
_atom_site_aniso_U_22
_atom_site_aniso_U_33
_atom_site_aniso_U_23
_atom_site_aniso_U_13
_atom_site_aniso_U_12
C1 0.0563(15) 0.0605(16) 0.0592(15) -0.0036(13) 0.0155(12) 0.0060(12)
C2 0.0747(18) 0.0543(16) 0.0720(18) -0.0057(13) 0.0313(15) 0.0036(13)
C3 0.0467(13) 0.0511(14) 0.0532(14) -0.0014(11) 0.0059(11) 0.0065(11)
C4 0.0474(13) 0.0517(14) 0.0499(13) 0.0028(11) 0.0079(10) 0.0079(11)
C6 0.105(2) 0.0614(18) 0.079(2) 0.0000(15) 0.0452(18) 0.0197(16)
C7 0.103(2) 0.0531(16) 0.0771(19) -0.0073(14) 0.0393(17) 0.0017(15)
C8 0.0491(13) 0.0497(14) 0.0492(13) -0.0018(11) 0.0095(11) 0.0005(11)
C9 0.0506(13) 0.0435(13) 0.0550(14) 0.0043(11) 0.0121(11) -0.0017(10)
C10 0.0512(14) 0.0611(16) 0.0581(15) -0.0022(13) 0.0111(12) 0.0013(12)
C11 0.0678(17) 0.0629(17) 0.0607(16) -0.0035(13) 0.0031(14) -0.0073(13)
C12 0.0542(16) 0.0666(17) 0.0764(19) 0.0204(15) -0.0012(14) -0.0095(13)
C13 0.0516(16) 0.082(2) 0.089(2) 0.0127(18) 0.0140(15) 0.0154(14)
C14 0.0660(17) 0.0653(17) 0.0663(17) -0.0002(14) 0.0162(14) 0.0141(14)
C15 0.068(2) 0.117(3) 0.113(3) 0.028(2) -0.0185(19) -0.0143(19)
C16 0.0581(15) 0.0604(16) 0.0754(18) 0.0134(14) 0.0174(13) 0.0142(12)
C17 0.0536(14) 0.0511(14) 0.0585(15) 0.0088(12) 0.0134(12) 0.0156(11)
C18 0.0732(18) 0.0740(19) 0.0568(16) 0.0066(14) 0.0078(14) 0.0121(15)
C19 0.0604(18) 0.081(2) 0.101(3) -0.0075(19) 0.0050(17) -0.0036(15)
C20 0.074(2) 0.071(2) 0.102(3) 0.0194(18) 0.042(2) 0.0080(16)
C21 0.090(2) 0.102(3) 0.0616(18) 0.0198(18) 0.0243(17) 0.011(2)
C22 0.0698(18) 0.088(2) 0.0571(17) 0.0085(15) 0.0037(14) 0.0065(15)
N1 0.0489(11) 0.0523(12) 0.0520(11) -0.0037(9) 0.0108(9) -0.0007(9)
O1 0.0542(11) 0.0858(14) 0.0713(12) 0.0072(10) 0.0126(9) -0.0200(9)
O2 0.1005(15) 0.0491(11) 0.0693(12) -0.0102(9) 0.0087(11) -0.0134(10)
O3 0.0747(12) 0.0642(12) 0.0552(10) 0.0026(9) 0.0216(9) 0.0098(9)
S1 0.0554(4) 0.0507(4) 0.0567(4) -0.0026(3) 0.0082(3) -0.0113(3)

loop_
_atom_type_symbol
_atom_type_description
_atom_type_scat_dispersion_real
_atom_type_scat_dispersion_imag
_atom_type_scat_source
C C 0.0033 0.0016 'International Tables Vol C Tables 4.2.6.8 and 6.1.1.4'
H H 0.0000 0.0000 'International Tables Vol C Tables 4.2.6.8 and 6.1.1.4'
N N 0.0061 0.0033 'International Tables Vol C Tables 4.2.6.8 and 6.1.1.4'
O O 0.0106 0.0060 'International Tables Vol C Tables 4.2.6.8 and 6.1.1.4'
S S 0.1246 0.1234 'International Tables Vol C Tables 4.2.6.8 and 6.1.1.4'

loop_
_geom_angle_atom_site_label_1
_geom_angle_atom_site_label_2
_geom_angle_atom_site_label_3
_geom_angle
_geom_angle_site_symmetry_1
_geom_angle_site_symmetry_3
_geom_angle_publ_flag
N1 C1 C2 104.98(19) . . ?
N1 C1 H1A 110.8 . . ?
C2 C1 H1A 110.8 . . ?
N1 C1 H1B 110.8 . . ?
C2 C1 H1B 110.8 . . ?
H1A C1 H1B 108.8 . . ?
C3 C2 C1 103.5(2) . . ?
C3 C2 H2A 111.1 . . ?
C1 C2 H2A 111.1 . . ?
C3 C2 H2B 111.1 . . ?
C1 C2 H2B 111.1 . . ?
H2A C2 H2B 109.0 . . ?
C2 C3 C8 102.7(2) . . ?
C2 C3 C4 120.8(2) . . ?
C8 C3 C4 110.00(19) . . ?
C2 C3 H3 107.6 . . ?
C8 C3 H3 107.6 . . ?
C4 C3 H3 107.6 . . ?
O3 C4 C16 107.22(19) . . ?
O3 C4 C3 108.9(2) . . ?
C16 C4 C3 113.32(19) . . ?
O3 C4 H4 109.1 . . ?
C16 C4 H4 109.1 . . ?
C3 C4 H4 109.1 . . ?
O3 C6 C7 112.7(2) . . ?
O3 C6 H6A 109.1 . . ?
C7 C6 H6A 109.1 . . ?
O3 C6 H6B 109.1 . . ?
C7 C6 H6B 109.1 . . ?
H6A C6 H6B 107.8 . . ?
C8 C7 C6 106.3(2) . . ?
C8 C7 H7A 110.5 . . ?
C6 C7 H7A 110.5 . . ?
C8 C7 H7B 110.5 . . ?
C6 C7 H7B 110.5 . . ?
H7A C7 H7B 108.7 . . ?
N1 C8 C7 119.0(2) . . ?
N1 C8 C3 101.40(18) . . ?
C7 C8 C3 109.9(2) . . ?
N1 C8 H8 108.7 . . ?
C7 C8 H8 108.7 . . ?
C3 C8 H8 108.7 . . ?
C10 C9 C14 119.9(2) . . ?
C10 C9 S1 120.54(18) . . ?
C14 C9 S1 119.5(2) . . ?
C9 C10 C11 119.6(2) . . ?
C9 C10 H10 120.2 . . ?
C11 C10 H10 120.2 . . ?
C10 C11 C12 121.3(3) . . ?
C10 C11 H11 119.3 . . ?
C12 C11 H11 119.3 . . ?
C13 C12 C11 118.0(3) . . ?
C13 C12 C15 121.0(3) . . ?
C11 C12 C15 121.0(3) . . ?
C14 C13 C12 121.8(3) . . ?
C14 C13 H13 119.1 . . ?
C12 C13 H13 119.1 . . ?
C13 C14 C9 119.5(3) . . ?
C13 C14 H14 120.3 . . ?
C9 C14 H14 120.3 . . ?
C12 C15 H15A 109.5 . . ?
C12 C15 H15B 109.5 . . ?
H15A C15 H15B 109.5 . . ?
C12 C15 H15C 109.5 . . ?
H15A C15 H15C 109.5 . . ?
H15B C15 H15C 109.5 . . ?
C17 C16 C4 114.4(2) . . ?
C17 C16 H16A 108.7 . . ?
C4 C16 H16A 108.7 . . ?
C17 C16 H16B 108.7 . . ?
C4 C16 H16B 108.7 . . ?
H16A C16 H16B 107.6 . . ?
C22 C17 C18 117.3(3) . . ?
C22 C17 C16 121.5(3) . . ?
C18 C17 C16 121.1(2) . . ?
C17 C18 C19 120.8(3) . . ?
C17 C18 H18 119.6 . . ?
C19 C18 H18 119.6 . . ?
C20 C19 C18 120.3(3) . . ?
C20 C19 H19 119.8 . . ?
C18 C19 H19 119.8 . . ?
C21 C20 C19 118.6(3) . . ?
C21 C20 H20 120.7 . . ?
C19 C20 H20 120.7 . . ?
C20 C21 C22 121.2(3) . . ?
C20 C21 H21 119.4 . . ?
C22 C21 H21 119.4 . . ?
C21 C22 C17 121.7(3) . . ?
C21 C22 H22 119.1 . . ?
C17 C22 H22 119.1 . . ?
C8 N1 C1 108.10(18) . . ?
C8 N1 S1 120.24(15) . . ?
C1 N1 S1 117.88(15) . . ?
C4 O3 C6 113.09(19) . . ?
O2 S1 O1 119.65(12) . . ?
O2 S1 N1 107.10(11) . . ?
O1 S1 N1 106.47(11) . . ?
O2 S1 C9 107.26(12) . . ?
O1 S1 C9 108.34(11) . . ?
N1 S1 C9 107.47(11) . . ?

loop_
_geom_bond_atom_site_label_1
_geom_bond_atom_site_label_2
_geom_bond_distance
_geom_bond_site_symmetry_2
_geom_bond_publ_flag
C1 N1 1.497(3) . ?
C1 C2 1.516(4) . ?
C1 H1A 0.9700 . ?
C1 H1B 0.9700 . ?
C2 C3 1.508(3) . ?
C2 H2A 0.9700 . ?
C2 H2B 0.9700 . ?
C3 C8 1.509(3) . ?
C3 C4 1.514(3) . ?
C3 H3 0.9800 . ?
C4 O3 1.425(3) . ?
C4 C16 1.509(3) . ?
C4 H4 0.9800 . ?
C6 O3 1.430(3) . ?
C6 C7 1.523(4) . ?
C6 H6A 0.9700 . ?
C6 H6B 0.9700 . ?
C7 C8 1.501(3) . ?
C7 H7A 0.9700 . ?
C7 H7B 0.9700 . ?
C8 N1 1.481(3) . ?
C8 H8 0.9800 . ?
C9 C10 1.377(3) . ?
C9 C14 1.381(3) . ?
C9 S1 1.765(3) . ?
C10 C11 1.380(4) . ?
C10 H10 0.9300 . ?
C11 C12 1.381(4) . ?
C11 H11 0.9300 . ?
C12 C13 1.375(4) . ?
C12 C15 1.502(4) . ?
C13 C14 1.373(4) . ?
C13 H13 0.9300 . ?
C14 H14 0.9300 . ?
C15 H15A 0.9600 . ?
C15 H15B 0.9600 . ?
C15 H15C 0.9600 . ?
C16 C17 1.506(3) . ?
C16 H16A 0.9700 . ?
C16 H16B 0.9700 . ?
C17 C22 1.370(4) . ?
C17 C18 1.377(4) . ?
C18 C19 1.383(4) . ?
C18 H18 0.9300 . ?
C19 C20 1.371(5) . ?
C19 H19 0.9300 . ?
C20 C21 1.354(5) . ?
C20 H20 0.9300 . ?
C21 C22 1.360(4) . ?
C21 H21 0.9300 . ?
C22 H22 0.9300 . ?
N1 S1 1.624(2) . ?
O1 S1 1.4243(18) . ?
O2 S1 1.4236(19) . ?

loop_
_geom_torsion_atom_site_label_1
_geom_torsion_atom_site_label_2
_geom_torsion_atom_site_label_3
_geom_torsion_atom_site_label_4
_geom_torsion
_geom_torsion_site_symmetry_1
_geom_torsion_site_symmetry_2
_geom_torsion_site_symmetry_3
_geom_torsion_site_symmetry_4
_geom_torsion_publ_flag
N1 C1 C2 C3 20.3(3) . . . . ?
C1 C2 C3 C8 -39.6(3) . . . . ?
C1 C2 C3 C4 -162.5(2) . . . . ?
C2 C3 C4 O3 177.1(2) . . . . ?
C8 C3 C4 O3 57.8(2) . . . . ?
C2 C3 C4 C16 -63.7(3) . . . . ?
C8 C3 C4 C16 177.0(2) . . . . ?
O3 C6 C7 C8 -57.3(3) . . . . ?
C6 C7 C8 N1 173.7(2) . . . . ?
C6 C7 C8 C3 57.6(3) . . . . ?
C2 C3 C8 N1 43.3(2) . . . . ?
C4 C3 C8 N1 173.10(18) . . . . ?
C2 C3 C8 C7 170.0(2) . . . . ?
C4 C3 C8 C7 -60.1(3) . . . . ?
C14 C9 C10 C11 0.9(4) . . . . ?
S1 C9 C10 C11 -177.65(19) . . . . ?
C9 C10 C11 C12 -0.3(4) . . . . ?
C10 C11 C12 C13 -0.3(4) . . . . ?
C10 C11 C12 C15 178.8(3) . . . . ?
C11 C12 C13 C14 0.2(4) . . . . ?
C15 C12 C13 C14 -178.9(3) . . . . ?
C12 C13 C14 C9 0.4(4) . . . . ?
C10 C9 C14 C13 -1.0(4) . . . . ?
S1 C9 C14 C13 177.6(2) . . . . ?
O3 C4 C16 C17 -64.9(3) . . . . ?
C3 C4 C16 C17 174.9(2) . . . . ?
C4 C16 C17 C22 110.3(3) . . . . ?
C4 C16 C17 C18 -71.0(3) . . . . ?
C22 C17 C18 C19 0.0(4) . . . . ?
C16 C17 C18 C19 -178.8(3) . . . . ?
C17 C18 C19 C20 0.1(5) . . . . ?
C18 C19 C20 C21 0.3(5) . . . . ?
C19 C20 C21 C22 -0.7(5) . . . . ?
C20 C21 C22 C17 0.8(5) . . . . ?
C18 C17 C22 C21 -0.4(4) . . . . ?
C16 C17 C22 C21 178.3(3) . . . . ?
C7 C8 N1 C1 -151.5(2) . . . . ?
C3 C8 N1 C1 -31.0(2) . . . . ?
C7 C8 N1 S1 69.0(3) . . . . ?
C3 C8 N1 S1 -170.46(15) . . . . ?
C2 C1 N1 C8 6.8(3) . . . . ?
C2 C1 N1 S1 147.38(19) . . . . ?
C16 C4 O3 C6 179.4(2) . . . . ?
C3 C4 O3 C6 -57.6(3) . . . . ?
C7 C6 O3 C4 59.4(3) . . . . ?
C8 N1 S1 O2 -54.6(2) . . . . ?
C1 N1 S1 O2 169.69(17) . . . . ?
C8 N1 S1 O1 176.25(17) . . . . ?
C1 N1 S1 O1 40.6(2) . . . . ?
C8 N1 S1 C9 60.34(19) . . . . ?
C1 N1 S1 C9 -75.33(19) . . . . ?
C10 C9 S1 O2 -160.1(2) . . . . ?
C14 C9 S1 O2 21.3(2) . . . . ?
C10 C9 S1 O1 -29.7(2) . . . . ?
C14 C9 S1 O1 151.8(2) . . . . ?
C10 C9 S1 N1 85.0(2) . . . . ?
C14 C9 S1 N1 -93.5(2) . . . . ?
